data_9009831
loop_
_publ_author_name
'Wildner, M.'
'Giester, G.'

_publ_section_title
;
 Crystal structure refinements of synthetic
 chalcocyanite (CuSO4) and zincosite (ZnSO4)
;
_journal_name_full 'Mineralogy and Petrology'
_journal_page_first 201
_journal_page_last 209
_journal_paper_doi 10.1007/BF01163035
_journal_volume 39
_journal_year 1988
_chemical_compound_source Synthetic
_chemical_formula_sum 'O4 S Zn'
_chemical_name_mineral Zinkosite
_space_group_crystal_system orthorhombic
_space_group_IT_number 62
_space_group_name_Hall '-P 2ac 2n'
_space_group_name_H-M_alt 'P n m a'
_symmetry_space_group_name_H-M 'P n m a'
_cell_angle_alpha 90
_cell_angle_beta 90
_cell_angle_gamma 90
_cell_formula_units_Z 4
_cell_length_a 8.604
_cell_length_b 6.746
_cell_length_c 4.774
_cell_volume 277.095
_database_code_amcsd 0014620
_exptl_crystal_density_diffrn 3.870
_cod_depositor_comments
;
 Adding the _cell_formula_units_Z data item and updating the space group
 information.

 Antanas Vaitkus,
 2018-01-15
;
_cod_original_formula_sum 'Zn S O4'
_cod_database_code 9009831

loop_
_space_group_symop_id
_space_group_symop_operation_xyz
1 x,y,z
2 x,1/2-y,z
3 -x,1/2+y,-z
4 1/2-x,1/2+y,1/2+z
5 1/2+x,1/2-y,1/2-z
6 1/2+x,y,1/2-z
7 1/2-x,-y,1/2+z
8 -x,-y,-z

loop_
_atom_site_aniso_label
_atom_site_aniso_U_11
_atom_site_aniso_U_22
_atom_site_aniso_U_33
_atom_site_aniso_U_12
_atom_site_aniso_U_13
_atom_site_aniso_U_23
Zn 0.02470 0.02180 0.02710 0.01100 -0.01640 -0.01320
S 0.00820 0.01140 0.00800 0.00000 -0.00070 0.00000
O1 0.01650 0.01870 0.00900 0.00000 0.00230 0.00000
O2 0.00850 0.01400 0.01550 0.00000 0.00080 0.00000
O3 0.01580 0.01410 0.01320 -0.00200 -0.00300 -0.00230

loop_
_atom_site_label
_atom_site_fract_x
_atom_site_fract_y
_atom_site_fract_z
_atom_site_U_iso_or_equiv
Zn 0.00000 0.00000 0.00000 0.02450
S 0.18029 0.25000 0.46659 0.00920
O1 0.12790 0.25000 0.76220 0.01470
O2 0.35450 0.25000 0.45220 0.01260
O3 0.12670 0.06890 0.32950 0.01440

loop_
_cod_related_entry_id
_cod_related_entry_database
_cod_related_entry_code
1 AMCSD 0014620
